data_7719128
loop_
_publ_author_name
'Bockmair, Valentin'
'Xu, Tong'
'Hollenw&#xe4;ger, Dirk'
'Kornath, Andreas J.'

_publ_section_title
;
 Shrinking of C-S bonds of organosulfonic acids in superacidic
 media-investigation of the protonation of methanesulfonic acid and
 benzenesulfonic acid and their limits.
;
_journal_issue 32
_journal_name_full 'Dalton transactions (Cambridge, England : 2003)'
_journal_page_first 12169
_journal_page_last 12179
_journal_paper_doi 10.1039/d5dt00864f
_journal_volume 54
_journal_year 2025
_chemical_formula_moiety 'As F6, C H5 O3 S'
_chemical_formula_sum 'C H5 As F6 O3 S'
_chemical_formula_weight 286.03
_space_group_crystal_system triclinic
_space_group_IT_number 2
_space_group_name_Hall '-P 1'
_space_group_name_H-M_alt 'P -1'
_atom_sites_solution_hydrogens difmap
_atom_sites_solution_primary direct
_atom_sites_solution_secondary difmap
_audit_creation_date 2024-08-27
_audit_creation_method SHELXL-2019/3
_audit_update_record
;
2025-01-25 deposited with the CCDC.	2025-07-21 downloaded from the CCDC.
;
_cell_angle_alpha 89.865(4)
_cell_angle_beta 81.005(4)
_cell_angle_gamma 87.830(4)
_cell_formula_units_Z 2
_cell_length_a 5.1803(2)
_cell_length_b 8.1972(4)
_cell_length_c 9.2449(5)
_cell_measurement_reflns_used 1860
_cell_measurement_temperature 112(2)
_cell_measurement_theta_max 32.4640
_cell_measurement_theta_min 2.4830
_cell_volume 387.47(3)
_computing_cell_refinement 'CrysAlisPro 1.171.40.82a (Rigaku OD, 2020)'
_computing_data_collection 'CrysAlisPro 1.171.40.82a (Rigaku OD, 2020)'
_computing_data_reduction 'CrysAlisPro 1.171.40.82a (Rigaku OD, 2020)'
_computing_molecular_graphics 'ORTEP-3, Version ORTEP-III (1.0.3), L. J. Farrugia, J. Appl. Cryst. (2012),45, 849-854'
_computing_publication_material 'PLATON (A.L.Spek, Acta Cryst. 2009, D65, 148-155.) '
_computing_structure_refinement 'SHELXL-2019/3 (Sheldrick, 2019)'
_computing_structure_solution 'SHELXT (Sheldrick, G. M. (2015). Acta Cryst. A71, 3-8.)'
_diffrn_ambient_temperature 112(2)
_diffrn_detector 'CCD plate'
_diffrn_detector_area_resol_mean 15.9809
_diffrn_measured_fraction_theta_full 1.000
_diffrn_measured_fraction_theta_max 1.000
_diffrn_measurement_device 'CCD camera on \k-goniostat'
_diffrn_measurement_device_type 'Xcalibur, Sapphire3'
_diffrn_measurement_method '\w scans'
_diffrn_radiation_collimation 0.5
_diffrn_radiation_monochromator graphite
_diffrn_radiation_source 'Enhance (Mo) X-ray Source'
_diffrn_radiation_type 'Mo K\a'
_diffrn_radiation_wavelength 0.71073
_diffrn_reflns_av_R_equivalents 0.0421
_diffrn_reflns_av_unetI/netI 0.0490
_diffrn_reflns_Laue_measured_fraction_full 1.000
_diffrn_reflns_Laue_measured_fraction_max 1.000
_diffrn_reflns_limit_h_max 7
_diffrn_reflns_limit_h_min -7
_diffrn_reflns_limit_k_max 11
_diffrn_reflns_limit_k_min -10
_diffrn_reflns_limit_l_max 12
_diffrn_reflns_limit_l_min -13
_diffrn_reflns_number 3997
_diffrn_reflns_point_group_measured_fraction_full 1.000
_diffrn_reflns_point_group_measured_fraction_max 1.000
_diffrn_reflns_theta_full 25.242
_diffrn_reflns_theta_max 30.506
_diffrn_reflns_theta_min 2.230
_diffrn_source_current 40
_diffrn_source_type 'Spellman generator'
_diffrn_source_voltage 50
_exptl_absorpt_coefficient_mu 4.735
_exptl_absorpt_correction_T_max 1.00000
_exptl_absorpt_correction_T_min 0.22098
_exptl_absorpt_correction_type multi-scan
_exptl_absorpt_process_details
;
CrysAlisPro 1.171.40.82a (Rigaku Oxford Diffraction, 2020)
Empirical absorption correction using spherical harmonics,
implemented in SCALE3 ABSPACK scaling algorithm.
;
_exptl_crystal_colour colorless
_exptl_crystal_density_diffrn 2.452
_exptl_crystal_density_method 'not measured'
_exptl_crystal_description plate
_exptl_crystal_F_000 276
_exptl_crystal_size_max 0.566
_exptl_crystal_size_mid 0.523
_exptl_crystal_size_min 0.180
_refine_diff_density_max 0.834
_refine_diff_density_min -1.219
_refine_diff_density_rms 0.156
_refine_ls_extinction_method none
_refine_ls_goodness_of_fit_ref 1.033
_refine_ls_hydrogen_treatment refall
_refine_ls_matrix_type full
_refine_ls_number_parameters 129
_refine_ls_number_reflns 2366
_refine_ls_number_restraints 2
_refine_ls_restrained_S_all 1.032
_refine_ls_R_factor_all 0.0403
_refine_ls_R_factor_gt 0.0365
_refine_ls_shift/su_max 0.001
_refine_ls_shift/su_mean 0.000
_refine_ls_structure_factor_coef Fsqd
_refine_ls_weighting_details 'w=1/[\s^2^(Fo^2^)+(0.0497P)^2^] where P=(Fo^2^+2Fc^2^)/3'
_refine_ls_weighting_scheme calc
_refine_ls_wR_factor_gt 0.0891
_refine_ls_wR_factor_ref 0.0919
_reflns_Friedel_coverage 0.000
_reflns_number_gt 2143
_reflns_number_total 2366
_reflns_threshold_expression 'I > 2\s(I)'
_cod_data_source_file d5dt00864f2.cif
_cod_data_source_block xl016
_cod_depositor_comments 'Adding full bibliography for 7719127--7719131.cif.'
_cod_database_code 7719128
_shelx_shelxl_version_number 2019/3
_shelx_space_group_comment
;
The symmetry employed for this shelxl refinement is uniquely defined
by the following loop, which should always be used as a source of
symmetry information in preference to the above space-group names.
They are only intended as comments.
;
_shelx_estimated_absorpt_t_min 0.175
_shelx_estimated_absorpt_t_max 0.483
_oxdiff_exptl_absorpt_empirical_full_min 0.451
_oxdiff_exptl_absorpt_empirical_full_max 2.549
_oxdiff_exptl_absorpt_empirical_details
;
Empirical correction (ABSPACK) includes:
- Absorption correction using spherical harmonics
- Frame scaling
;

loop_
_space_group_symop_operation_xyz
'x, y, z'
'-x, -y, -z'

loop_
_atom_site_label
_atom_site_type_symbol
_atom_site_fract_x
_atom_site_fract_y
_atom_site_fract_z
_atom_site_U_iso_or_equiv
_atom_site_adp_type
_atom_site_occupancy
_atom_site_site_symmetry_order
_atom_site_calc_flag
_atom_site_refinement_flags_posn
_atom_site_refinement_flags_adp
_atom_site_refinement_flags_occupancy
_atom_site_disorder_assembly
_atom_site_disorder_group
As1 As 0.51354(4) 0.73433(3) 0.69815(3) 0.01913(10) Uani 1 1 d . . . . .
S1 S 0.79147(10) 0.25326(7) 0.82960(6) 0.01591(13) Uani 1 1 d . . . . .
F4 F 0.6990(3) 0.5790(2) 0.60724(19) 0.0286(4) Uani 1 1 d . . . . .
F6 F 0.7724(3) 0.8590(2) 0.6720(2) 0.0336(4) Uani 1 1 d . . . . .
F5 F 0.6163(4) 0.6663(2) 0.86160(19) 0.0336(4) Uani 1 1 d . . . . .
F2 F 0.4112(4) 0.8082(2) 0.5444(2) 0.0358(4) Uani 1 1 d . . . . .
O1 O 0.8811(4) 0.4039(2) 0.9006(2) 0.0221(4) Uani 1 1 d D . . . .
F1 F 0.3317(4) 0.8892(2) 0.80356(19) 0.0348(4) Uani 1 1 d . . . . .
O2 O 0.8718(4) 0.1171(2) 0.9271(2) 0.0243(4) Uani 1 1 d D . . . .
O3 O 0.5242(3) 0.2630(2) 0.8158(2) 0.0253(4) Uani 1 1 d . . . . .
F3 F 0.2536(3) 0.6132(3) 0.7351(3) 0.0431(5) Uani 1 1 d . . . . .
C1 C 0.9999(5) 0.2177(4) 0.6666(3) 0.0223(5) Uani 1 1 d . . . . .
H1A H 0.955(6) 0.310(5) 0.609(4) 0.030(9) Uiso 1 1 d . . . . .
H2 H 0.815(7) 0.494(2) 0.883(4) 0.040(11) Uiso 1 1 d D . . . .
H1B H 0.962(6) 0.125(5) 0.627(4) 0.029(9) Uiso 1 1 d . . . . .
H1C H 1.185(6) 0.213(4) 0.687(4) 0.028(9) Uiso 1 1 d . . . . .
H3 H 0.804(9) 0.140(7) 1.013(2) 0.081(17) Uiso 1 1 d D . . . .

loop_
_atom_site_aniso_label
_atom_site_aniso_U_11
_atom_site_aniso_U_22
_atom_site_aniso_U_33
_atom_site_aniso_U_23
_atom_site_aniso_U_13
_atom_site_aniso_U_12
As1 0.01914(14) 0.01974(17) 0.01722(15) 0.00297(9) 0.00072(10) 0.00099(10)
S1 0.0156(2) 0.0164(3) 0.0158(3) 0.0015(2) -0.0029(2) -0.0004(2)
F4 0.0332(8) 0.0247(9) 0.0254(9) -0.0054(6) 0.0017(7) 0.0035(7)
F6 0.0288(8) 0.0277(10) 0.0442(11) 0.0013(8) -0.0039(8) -0.0085(7)
F5 0.0509(11) 0.0283(10) 0.0211(9) 0.0011(7) -0.0076(8) 0.0150(8)
F2 0.0373(9) 0.0437(12) 0.0281(10) 0.0091(8) -0.0120(8) 0.0028(8)
O1 0.0257(9) 0.0178(10) 0.0245(10) -0.0020(7) -0.0096(7) -0.0002(7)
F1 0.0436(10) 0.0297(10) 0.0252(9) 0.0057(7) 0.0088(7) 0.0176(8)
O2 0.0326(10) 0.0197(10) 0.0187(9) 0.0035(7) 0.0000(8) 0.0081(8)
O3 0.0166(7) 0.0333(12) 0.0264(10) 0.0001(8) -0.0045(7) -0.0027(7)
F3 0.0264(8) 0.0369(12) 0.0634(14) 0.0114(9) 0.0029(9) -0.0111(8)
C1 0.0208(11) 0.0274(16) 0.0178(12) 0.0004(9) -0.0005(9) -0.0009(10)

loop_
_atom_type_symbol
_atom_type_description
_atom_type_scat_dispersion_real
_atom_type_scat_dispersion_imag
_atom_type_scat_source
C C 0.0033 0.0016 'International Tables Vol C Tables 4.2.6.8 and 6.1.1.4'
H H 0.0000 0.0000 'International Tables Vol C Tables 4.2.6.8 and 6.1.1.4'
O O 0.0106 0.0060 'International Tables Vol C Tables 4.2.6.8 and 6.1.1.4'
F F 0.0171 0.0103 'International Tables Vol C Tables 4.2.6.8 and 6.1.1.4'
S S 0.1246 0.1234 'International Tables Vol C Tables 4.2.6.8 and 6.1.1.4'
As As 0.0499 2.0058 'International Tables Vol C Tables 4.2.6.8 and 6.1.1.4'

loop_
_geom_angle_atom_site_label_1
_geom_angle_atom_site_label_2
_geom_angle_atom_site_label_3
_geom_angle
_geom_angle_site_symmetry_1
_geom_angle_site_symmetry_3
_geom_angle_publ_flag
F3 As1 F2 92.18(10) . . ?
F3 As1 F6 176.52(10) . . ?
F2 As1 F6 90.40(10) . . ?
F3 As1 F4 91.17(10) . . ?
F2 As1 F4 93.54(9) . . ?
F6 As1 F4 91.00(9) . . ?
F3 As1 F1 88.94(10) . . ?
F2 As1 F1 90.75(9) . . ?
F6 As1 F1 88.69(9) . . ?
F4 As1 F1 175.70(8) . . ?
F3 As1 F5 88.68(11) . . ?
F2 As1 F5 177.43(8) . . ?
F6 As1 F5 88.64(10) . . ?
F4 As1 F5 88.86(8) . . ?
F1 As1 F5 86.85(9) . . ?
O3 S1 O2 115.53(12) . . ?
O3 S1 O1 113.15(11) . . ?
O2 S1 O1 102.11(11) . . ?
O3 S1 C1 114.29(12) . . ?
O2 S1 C1 102.67(12) . . ?
O1 S1 C1 107.84(13) . . ?

loop_
_geom_bond_atom_site_label_1
_geom_bond_atom_site_label_2
_geom_bond_distance
_geom_bond_site_symmetry_2
_geom_bond_publ_flag
As1 F3 1.6947(18) . ?
As1 F2 1.6956(18) . ?
As1 F6 1.7036(17) . ?
As1 F4 1.7061(16) . ?
As1 F1 1.7541(17) . ?
As1 F5 1.7617(17) . ?
S1 O3 1.4092(18) . ?
S1 O2 1.520(2) . ?
S1 O1 1.5214(19) . ?
S1 C1 1.730(3) . ?
